data_4331154
loop_
_publ_author_name
'Gopaladasu T. Venkanna'
'Teresa Virginia M. Ramos'
'Hadi D. Arman'
'Zachary J. Tonzetich'

_publ_contact_author_address
;
    Department of Chemistry,
    The University of Texas,
    One UTSA Circle,
    San Antonio, Texas 78249-0698,
    U.S.A.
;
_publ_contact_author_email
;
hadi.arman@utsa.edu
;
_publ_section_title
;
 Nickel(II) Complexes Containing a Pyrrole-Diphosphine Pincer Ligand
;
_journal_name_full 'Inorganic Chemistry'
_journal_page_first 12789
_journal_page_last 12795
_journal_paper_doi 10.1021/ic301633q
_journal_volume 51
_journal_year 2012
_chemical_formula_moiety 'C31 H29 N Ni P2'
_chemical_formula_sum 'C31 H29 N Ni P2'
_chemical_formula_weight 536.20
_chemical_name_systematic
; 
 ? 
;
_space_group_IT_number 14
_symmetry_cell_setting monoclinic
_symmetry_space_group_name_Hall '-P 2ybc'
_symmetry_space_group_name_H-M 'P 1 21/c 1'
_atom_sites_solution_hydrogens geom
_atom_sites_solution_primary direct
_atom_sites_solution_secondary difmap
_audit_creation_method SHELXL-97
_cell_angle_alpha 90.00
_cell_angle_beta 106.917(8)
_cell_angle_gamma 90.00
_cell_formula_units_Z 4
_cell_length_a 14.2607(19)
_cell_length_b 16.269(2)
_cell_length_c 11.528(2)
_cell_measurement_reflns_used 7835
_cell_measurement_temperature 98(2)
_cell_measurement_theta_max 27.4
_cell_measurement_theta_min 3.1
_cell_volume 2558.8(7)
_computing_cell_refinement
;
CrystalClear-SM Expert 2.0 r5 (Rigaku, 2010)
;
_computing_data_collection
;
CrystalClear-SM Expert 2.0 r5 (Rigaku, 2010)
;
_computing_data_reduction
;
CrystalClear-SM Expert 2.0 r5 (Rigaku, 2010)
;
_computing_publication_material 'publCIF (Westrip, 2010)'
_computing_structure_refinement 'SHELXL-97 (Sheldrick, 1997)'
_computing_structure_solution 'SHELXS-97 (Sheldrick, 1990)'
_diffrn_ambient_temperature 98(2)
_diffrn_detector_area_resol_mean 28.5714
_diffrn_measured_fraction_theta_full 0.998
_diffrn_measured_fraction_theta_max 0.998
_diffrn_measurement_device_type
;
Saturn724 (2x2 bin mode)
;
_diffrn_measurement_method \w
_diffrn_radiation_monochromator graphite
_diffrn_radiation_source 'sealed tube'
_diffrn_radiation_type MoK\a
_diffrn_radiation_wavelength 0.71073
_diffrn_reflns_av_R_equivalents 0.0273
_diffrn_reflns_av_sigmaI/netI 0.0285
_diffrn_reflns_limit_h_max 17
_diffrn_reflns_limit_h_min -17
_diffrn_reflns_limit_k_max 16
_diffrn_reflns_limit_k_min -19
_diffrn_reflns_limit_l_max 13
_diffrn_reflns_limit_l_min -10
_diffrn_reflns_number 13313
_diffrn_reflns_reduction_process 'Lp corrections applied'
_diffrn_reflns_theta_full 25.50
_diffrn_reflns_theta_max 25.50
_diffrn_reflns_theta_min 3.11
_diffrn_standards_decay_% <1
_diffrn_standards_interval_count 0
_diffrn_standards_number 0
_exptl_absorpt_coefficient_mu 0.904
_exptl_absorpt_correction_T_max 1.000
_exptl_absorpt_correction_T_min 0.811
_exptl_absorpt_correction_type multi-scan
_exptl_absorpt_process_details 'ABSCOR (Higashi, 1995)'
_exptl_crystal_colour orange
_exptl_crystal_density_diffrn 1.392
_exptl_crystal_description needle
_exptl_crystal_F_000 1120
_exptl_crystal_size_max 0.45
_exptl_crystal_size_mid 0.16
_exptl_crystal_size_min 0.15
_refine_diff_density_max 0.543
_refine_diff_density_min -0.641
_refine_diff_density_rms 0.061
_refine_ls_extinction_method none
_refine_ls_goodness_of_fit_ref 1.011
_refine_ls_hydrogen_treatment constr
_refine_ls_matrix_type full
_refine_ls_number_parameters 316
_refine_ls_number_reflns 4752
_refine_ls_number_restraints 0
_refine_ls_restrained_S_all 1.011
_refine_ls_R_factor_all 0.0321
_refine_ls_R_factor_gt 0.0294
_refine_ls_shift/su_max 0.001
_refine_ls_shift/su_mean 0.000
_refine_ls_structure_factor_coef Fsqd
_refine_ls_weighting_details 'calc w=1/[\s^2^(Fo^2^)+(0.0482P)^2^+1.9500P] where P=(Fo^2^+2Fc^2^)/3'
_refine_ls_weighting_scheme calc
_refine_ls_wR_factor_gt 0.0809
_refine_ls_wR_factor_ref 0.0830
_reflns_number_gt 4387
_reflns_number_total 4752
_reflns_threshold_expression >2sigma(I)
_cod_data_source_file ic301633q_si_002_3.cif
_cod_data_source_block cd1016a
_cod_original_cell_volume 2558.8(6)
_cod_original_sg_symbol_H-M 'P 21/c'
_cod_database_code 4331154

loop_
_symmetry_equiv_pos_as_xyz
'x, y, z'
'-x, y+1/2, -z+1/2'
'-x, -y, -z'
'x, -y-1/2, z-1/2'

loop_
_atom_site_label
_atom_site_type_symbol
_atom_site_fract_x
_atom_site_fract_y
_atom_site_fract_z
_atom_site_U_iso_or_equiv
_atom_site_adp_type
_atom_site_occupancy
_atom_site_symmetry_multiplicity
_atom_site_calc_flag
_atom_site_refinement_flags
Ni1 Ni 0.243554(16) 0.046705(13) 0.35378(2) 0.01213(9) Uani 1 1 d .
P2 P 0.23867(3) -0.01228(3) 0.18210(4) 0.01284(11) Uani 1 1 d .
P1 P 0.22801(3) 0.13022(3) 0.49616(4) 0.01315(11) Uani 1 1 d .
N1 N 0.14644(11) 0.11530(9) 0.25149(14) 0.0134(3) Uani 1 1 d .
C31 C 0.34053(13) -0.03011(10) 0.46041(16) 0.0116(3) Uani 1 1 d .
H31A H 0.3568 -0.0726 0.4118 0.017 Uiso 1 1 calc R
H31B H 0.3126 -0.0543 0.5188 0.017 Uiso 1 1 calc R
H31C H 0.3987 -0.0003 0.5018 0.017 Uiso 1 1 calc R
C18 C 0.12007(13) 0.02168(12) 0.07901(17) 0.0170(4) Uani 1 1 d .
H18A H 0.1255 0.0309 -0.0019 0.020 Uiso 1 1 calc R
H18B H 0.0698 -0.0194 0.0747 0.020 Uiso 1 1 calc R
C1 C 0.09553(13) 0.10005(11) 0.13163(16) 0.0142(4) Uani 1 1 d .
C26 C 0.27205(14) -0.15630(12) 0.06319(17) 0.0183(4) Uani 1 1 d .
H26A H 0.3012 -0.1224 0.0187 0.022 Uiso 1 1 calc R
C12 C 0.15478(14) 0.08585(11) 0.58608(17) 0.0165(4) Uani 1 1 d .
C19 C 0.33468(14) 0.02907(11) 0.12435(17) 0.0158(4) Uani 1 1 d .
C4 C 0.10761(13) 0.18573(10) 0.28590(17) 0.0148(4) Uani 1 1 d .
C25 C 0.23750(13) -0.12278(11) 0.15447(17) 0.0153(4) Uani 1 1 d .
C7 C 0.30749(14) 0.23878(11) 0.68587(17) 0.0171(4) Uani 1 1 d .
H7A H 0.2426 0.2510 0.6802 0.021 Uiso 1 1 calc R
C2 C 0.02471(13) 0.16023(11) 0.09066(17) 0.0162(4) Uani 1 1 d .
H2A H -0.0194 0.1642 0.0135 0.019 Uiso 1 1 calc R
C6 C 0.32900(13) 0.17916(11) 0.60980(17) 0.0153(4) Uani 1 1 d .
C11 C 0.42646(14) 0.16200(11) 0.61809(18) 0.0196(4) Uani 1 1 d .
H11A H 0.4412 0.1232 0.5668 0.023 Uiso 1 1 calc R
C16 C 0.00102(16) 0.05675(13) 0.6249(2) 0.0282(5) Uani 1 1 d .
H16A H -0.0662 0.0652 0.6069 0.034 Uiso 1 1 calc R
C30 C 0.19387(14) -0.17447(12) 0.22032(18) 0.0203(4) Uani 1 1 d .
H30A H 0.1712 -0.1529 0.2819 0.024 Uiso 1 1 calc R
C3 C 0.03269(13) 0.21464(11) 0.18946(18) 0.0169(4) Uani 1 1 d .
H3A H -0.0054 0.2611 0.1892 0.020 Uiso 1 1 calc R
C8 C 0.38304(15) 0.27969(11) 0.76992(17) 0.0202(4) Uani 1 1 d .
H8A H 0.3685 0.3195 0.8200 0.024 Uiso 1 1 calc R
C13 C 0.20184(16) 0.03289(12) 0.68068(19) 0.0222(4) Uani 1 1 d .
H13A H 0.2693 0.0253 0.7003 0.027 Uiso 1 1 calc R
C21 C 0.50784(16) 0.05212(13) 0.1574(2) 0.0289(5) Uani 1 1 d .
H21A H 0.5725 0.0438 0.2033 0.035 Uiso 1 1 calc R
C5 C 0.15736(14) 0.21736(11) 0.41117(17) 0.0167(4) Uani 1 1 d .
H5A H 0.1092 0.2363 0.4497 0.020 Uiso 1 1 calc R
H5B H 0.2006 0.2627 0.4078 0.020 Uiso 1 1 calc R
C17 C 0.05409(14) 0.09803(12) 0.55888(18) 0.0206(4) Uani 1 1 d .
H17A H 0.0223 0.1337 0.4968 0.025 Uiso 1 1 calc R
C9 C 0.47986(15) 0.26139(12) 0.77935(18) 0.0229(4) Uani 1 1 d .
H9A H 0.5301 0.2882 0.8367 0.028 Uiso 1 1 calc R
C29 C 0.18402(15) -0.25839(12) 0.1941(2) 0.0247(4) Uani 1 1 d .
H29A H 0.1537 -0.2924 0.2372 0.030 Uiso 1 1 calc R
C28 C 0.21936(15) -0.29106(12) 0.1042(2) 0.0248(4) Uani 1 1 d .
H28A H 0.2138 -0.3471 0.0878 0.030 Uiso 1 1 calc R
C24 C 0.31476(15) 0.07697(12) 0.01958(18) 0.0222(4) Uani 1 1 d .
H24A H 0.2503 0.0857 -0.0266 0.027 Uiso 1 1 calc R
C23 C 0.39129(17) 0.11178(13) -0.0159(2) 0.0284(5) Uani 1 1 d .
H23A H 0.3778 0.1432 -0.0863 0.034 Uiso 1 1 calc R
C14 C 0.14777(18) -0.00850(13) 0.7455(2) 0.0285(5) Uani 1 1 d .
H14A H 0.1791 -0.0440 0.8080 0.034 Uiso 1 1 calc R
C10 C 0.50191(15) 0.20281(12) 0.7029(2) 0.0241(4) Uani 1 1 d .
H10A H 0.5669 0.1910 0.7086 0.029 Uiso 1 1 calc R
C20 C 0.43208(15) 0.01699(12) 0.19284(19) 0.0217(4) Uani 1 1 d .
H20A H 0.4461 -0.0149 0.2628 0.026 Uiso 1 1 calc R
C22 C 0.48700(17) 0.09986(12) 0.0528(2) 0.0295(5) Uani 1 1 d .
H22A H 0.5378 0.1238 0.0293 0.035 Uiso 1 1 calc R
C27 C 0.26311(15) -0.24024(12) 0.03833(19) 0.0232(4) Uani 1 1 d .
H27A H 0.2865 -0.2622 -0.0224 0.028 Uiso 1 1 calc R
C15 C 0.04757(17) 0.00321(13) 0.7171(2) 0.0291(5) Uani 1 1 d .
H15A H 0.0115 -0.0249 0.7598 0.035 Uiso 1 1 calc R

loop_
_atom_site_aniso_label
_atom_site_aniso_U_11
_atom_site_aniso_U_22
_atom_site_aniso_U_33
_atom_site_aniso_U_23
_atom_site_aniso_U_13
_atom_site_aniso_U_12
Ni1 0.01366(13) 0.01074(13) 0.01242(14) -0.00003(8) 0.00447(10) 0.00136(8)
P2 0.0135(2) 0.0123(2) 0.0128(2) -0.00064(17) 0.00386(18) 0.00124(16)
P1 0.0150(2) 0.0121(2) 0.0133(2) -0.00055(17) 0.00565(18) 0.00007(16)
N1 0.0137(7) 0.0122(7) 0.0153(8) 0.0008(6) 0.0059(6) 0.0010(6)
C31 0.0131(8) 0.0105(7) 0.0106(8) -0.0016(6) 0.0023(7) 0.0031(6)
C18 0.0141(9) 0.0205(9) 0.0156(9) -0.0011(7) 0.0030(7) 0.0016(7)
C1 0.0130(8) 0.0151(8) 0.0148(9) 0.0011(7) 0.0045(7) -0.0012(7)
C26 0.0187(9) 0.0192(9) 0.0171(10) -0.0015(7) 0.0055(8) 0.0005(7)
C12 0.0213(9) 0.0140(8) 0.0171(9) -0.0050(7) 0.0102(8) -0.0049(7)
C19 0.0197(9) 0.0111(8) 0.0188(9) -0.0031(7) 0.0092(8) 0.0011(7)
C4 0.0167(9) 0.0121(8) 0.0178(9) 0.0010(7) 0.0087(7) 0.0004(7)
C25 0.0135(8) 0.0145(8) 0.0157(9) -0.0009(7) 0.0006(7) 0.0017(7)
C7 0.0188(9) 0.0167(9) 0.0169(9) 0.0013(7) 0.0070(8) -0.0001(7)
C2 0.0143(8) 0.0165(9) 0.0167(9) 0.0043(7) 0.0029(7) -0.0003(7)
C6 0.0182(9) 0.0125(8) 0.0157(9) 0.0020(7) 0.0058(7) -0.0015(7)
C11 0.0206(9) 0.0159(9) 0.0225(10) 0.0002(7) 0.0068(8) 0.0007(7)
C16 0.0239(11) 0.0303(11) 0.0361(13) -0.0165(9) 0.0176(10) -0.0108(9)
C30 0.0221(10) 0.0183(9) 0.0220(10) 0.0002(8) 0.0088(8) 0.0016(7)
C3 0.0166(9) 0.0128(8) 0.0224(10) 0.0038(7) 0.0076(8) 0.0036(7)
C8 0.0290(10) 0.0159(9) 0.0160(10) -0.0008(7) 0.0072(8) -0.0007(8)
C13 0.0250(10) 0.0224(9) 0.0216(10) -0.0010(8) 0.0103(9) -0.0022(8)
C21 0.0175(10) 0.0273(11) 0.0437(14) -0.0009(9) 0.0117(10) 0.0014(8)
C5 0.0203(9) 0.0123(8) 0.0180(10) 0.0000(7) 0.0067(8) 0.0026(7)
C17 0.0220(10) 0.0188(9) 0.0229(10) -0.0066(8) 0.0095(8) -0.0028(7)
C9 0.0224(10) 0.0197(9) 0.0219(11) 0.0008(8) -0.0012(8) -0.0036(8)
C29 0.0262(10) 0.0179(9) 0.0305(11) 0.0030(8) 0.0088(9) -0.0028(8)
C28 0.0275(11) 0.0139(9) 0.0298(11) -0.0046(8) 0.0036(9) -0.0008(8)
C24 0.0261(10) 0.0193(9) 0.0222(10) 0.0020(8) 0.0085(9) 0.0009(8)
C23 0.0424(13) 0.0218(10) 0.0265(11) 0.0037(8) 0.0188(10) -0.0020(9)
C14 0.0464(14) 0.0230(10) 0.0197(11) -0.0006(8) 0.0155(10) -0.0080(9)
C10 0.0181(10) 0.0222(10) 0.0305(11) 0.0020(8) 0.0047(9) 0.0020(8)
C20 0.0215(10) 0.0183(9) 0.0263(11) 0.0029(8) 0.0083(8) 0.0033(8)
C22 0.0328(12) 0.0212(10) 0.0446(14) -0.0026(9) 0.0270(11) -0.0049(9)
C27 0.0243(10) 0.0221(10) 0.0223(10) -0.0078(8) 0.0053(8) 0.0038(8)
C15 0.0406(13) 0.0282(11) 0.0276(12) -0.0114(9) 0.0241(10) -0.0185(9)

loop_
_atom_type_symbol
_atom_type_description
_atom_type_scat_dispersion_real
_atom_type_scat_dispersion_imag
_atom_type_scat_source
C C 0.0033 0.0016 'International Tables Vol C Tables 4.2.6.8 and 6.1.1.4'
H H 0.0000 0.0000 'International Tables Vol C Tables 4.2.6.8 and 6.1.1.4'
N N 0.0061 0.0033 'International Tables Vol C Tables 4.2.6.8 and 6.1.1.4'
P P 0.1023 0.0942 'International Tables Vol C Tables 4.2.6.8 and 6.1.1.4'
Ni Ni 0.3393 1.1124 'International Tables Vol C Tables 4.2.6.8 and 6.1.1.4'

loop_
_geom_angle_atom_site_label_1
_geom_angle_atom_site_label_2
_geom_angle_atom_site_label_3
_geom_angle
N1 Ni1 C31 177.01(7)
N1 Ni1 P2 82.54(5)
C31 Ni1 P2 96.69(5)
N1 Ni1 P1 83.47(5)
C31 Ni1 P1 97.46(5)
P2 Ni1 P1 165.59(2)
C19 P2 C25 105.69(8)
C19 P2 C18 107.47(9)
C25 P2 C18 102.85(8)
C19 P2 Ni1 109.93(6)
C25 P2 Ni1 125.99(6)
C18 P2 Ni1 103.51(6)
C12 P1 C6 103.17(8)
C12 P1 C5 106.96(9)
C6 P1 C5 103.93(8)
C12 P1 Ni1 112.36(6)
C6 P1 Ni1 125.30(6)
C5 P1 Ni1 103.72(6)
C4 N1 C1 107.35(15)
C4 N1 Ni1 126.21(13)
C1 N1 Ni1 126.22(12)
Ni1 C31 H31A 109.5
Ni1 C31 H31B 109.5
H31A C31 H31B 109.5
Ni1 C31 H31C 109.5
H31A C31 H31C 109.5
H31B C31 H31C 109.5
C1 C18 P2 105.82(12)
C1 C18 H18A 110.6
P2 C18 H18A 110.6
C1 C18 H18B 110.6
P2 C18 H18B 110.6
H18A C18 H18B 108.7
N1 C1 C2 109.39(16)
N1 C1 C18 116.16(15)
C2 C1 C18 134.13(17)
C27 C26 C25 120.44(18)
C27 C26 H26A 119.8
C25 C26 H26A 119.8
C17 C12 C13 119.53(18)
C17 C12 P1 122.70(15)
C13 C12 P1 117.62(15)
C24 C19 C20 119.08(18)
C24 C19 P2 122.59(15)
C20 C19 P2 118.17(15)
N1 C4 C3 109.42(16)
N1 C4 C5 116.35(15)
C3 C4 C5 134.06(16)
C30 C25 C26 119.06(17)
C30 C25 P2 118.80(14)
C26 C25 P2 121.94(14)
C8 C7 C6 120.09(17)
C8 C7 H7A 120.0
C6 C7 H7A 120.0
C1 C2 C3 106.63(16)
C1 C2 H2A 126.7
C3 C2 H2A 126.7
C11 C6 C7 119.45(17)
C11 C6 P1 121.69(14)
C7 C6 P1 118.76(14)
C6 C11 C10 120.25(18)
C6 C11 H11A 119.9
C10 C11 H11A 119.9
C15 C16 C17 120.5(2)
C15 C16 H16A 119.8
C17 C16 H16A 119.8
C25 C30 C29 120.30(18)
C25 C30 H30A 119.9
C29 C30 H30A 119.9
C4 C3 C2 107.21(16)
C4 C3 H3A 126.4
C2 C3 H3A 126.4
C9 C8 C7 120.26(18)
C9 C8 H8A 119.9
C7 C8 H8A 119.9
C14 C13 C12 120.1(2)
C14 C13 H13A 120.0
C12 C13 H13A 120.0
C20 C21 C22 119.9(2)
C20 C21 H21A 120.1
C22 C21 H21A 120.1
C4 C5 P1 106.21(12)
C4 C5 H5A 110.5
P1 C5 H5A 110.5
C4 C5 H5B 110.5
P1 C5 H5B 110.5
H5A C5 H5B 108.7
C12 C17 C16 119.8(2)
C12 C17 H17A 120.1
C16 C17 H17A 120.1
C8 C9 C10 120.01(18)
C8 C9 H9A 120.0
C10 C9 H9A 120.0
C28 C29 C30 120.11(19)
C28 C29 H29A 119.9
C30 C29 H29A 119.9
C29 C28 C27 120.05(18)
C29 C28 H28A 120.0
C27 C28 H28A 120.0
C23 C24 C19 120.1(2)
C23 C24 H24A 119.9
C19 C24 H24A 119.9
C22 C23 C24 120.2(2)
C22 C23 H23A 119.9
C24 C23 H23A 119.9
C15 C14 C13 120.1(2)
C15 C14 H14A 120.0
C13 C14 H14A 120.0
C11 C10 C9 119.92(18)
C11 C10 H10A 120.0
C9 C10 H10A 120.0
C21 C20 C19 120.5(2)
C21 C20 H20A 119.7
C19 C20 H20A 119.7
C23 C22 C21 120.20(19)
C23 C22 H22A 119.9
C21 C22 H22A 119.9
C28 C27 C26 120.02(18)
C28 C27 H27A 120.0
C26 C27 H27A 120.0
C14 C15 C16 120.00(19)
C14 C15 H15A 120.0
C16 C15 H15A 120.0

loop_
_geom_bond_atom_site_label_1
_geom_bond_atom_site_label_2
_geom_bond_distance
Ni1 N1 1.8984(15)
Ni1 C31 1.9989(17)
Ni1 P2 2.1824(6)
Ni1 P1 2.1910(6)
P2 C19 1.8168(19)
P2 C25 1.8248(18)
P2 C18 1.8461(19)
P1 C12 1.8210(18)
P1 C6 1.8239(19)
P1 C5 1.8467(18)
N1 C4 1.380(2)
N1 C1 1.383(2)
C31 H31A 0.9600
C31 H31B 0.9600
C31 H31C 0.9600
C18 C1 1.497(2)
C18 H18A 0.9700
C18 H18B 0.9700
C1 C2 1.387(3)
C26 C27 1.393(3)
C26 C25 1.396(3)
C26 H26A 0.9300
C12 C17 1.392(3)
C12 C13 1.399(3)
C19 C24 1.395(3)
C19 C20 1.398(3)
C4 C3 1.381(3)
C4 C5 1.502(3)
C25 C30 1.395(3)
C7 C8 1.391(3)
C7 C6 1.400(3)
C7 H7A 0.9300
C2 C3 1.421(3)
C2 H2A 0.9300
C6 C11 1.393(3)
C11 C10 1.394(3)
C11 H11A 0.9300
C16 C15 1.385(3)
C16 C17 1.392(3)
C16 H16A 0.9300
C30 C29 1.397(3)
C30 H30A 0.9300
C3 H3A 0.9300
C8 C9 1.385(3)
C8 H8A 0.9300
C13 C14 1.393(3)
C13 H13A 0.9300
C21 C20 1.385(3)
C21 C22 1.391(3)
C21 H21A 0.9300
C5 H5A 0.9700
C5 H5B 0.9700
C17 H17A 0.9300
C9 C10 1.394(3)
C9 H9A 0.9300
C29 C28 1.384(3)
C29 H29A 0.9300
C28 C27 1.387(3)
C28 H28A 0.9300
C24 C23 1.393(3)
C24 H24A 0.9300
C23 C22 1.378(3)
C23 H23A 0.9300
C14 C15 1.383(3)
C14 H14A 0.9300
C10 H10A 0.9300
C20 H20A 0.9300
C22 H22A 0.9300
C27 H27A 0.9300
C15 H15A 0.9300
